data_7220521
loop_
_publ_author_name
'Hu, Fei-Long'
'Wang, Shu-Long'
'Abrahams, Brendan F.'
'Lang, Jian-Ping'

_publ_section_title
;
 Observance of a large conformational change associated with the rotation
 of the naphthyl groups during the photodimerization of criss-cross
 aligned C&#xE001;C bonds within a 2D coordination polymer
;
_journal_issue 26
_journal_name_full CrystEngComm
_journal_page_first 4903
_journal_paper_doi 10.1039/C5CE00594A
_journal_volume 17
_journal_year 2015
_chemical_formula_sum 'C66.25 H47.75 N2.25 O11.25 Zn2'
_chemical_formula_weight 1186.06
_chemical_name_systematic
; 
 ? 
;
_space_group_IT_number 9
_symmetry_cell_setting monoclinic
_symmetry_space_group_name_Hall 'C -2yc'
_symmetry_space_group_name_H-M 'C 1 c 1'
_atom_sites_solution_hydrogens geom
_atom_sites_solution_primary direct
_atom_sites_solution_secondary difmap
_audit_block_doi 10.5517/cc12pdcj
_audit_creation_method SHELXL-97
_audit_update_record
;
2015-05-10 deposited with the CCDC.
2015-05-12 downloaded from the CCDC.
;
_cell_angle_alpha 90.00
_cell_angle_beta 109.435(4)
_cell_angle_gamma 90.00
_cell_formula_units_Z 4
_cell_length_a 14.934(3)
_cell_length_b 24.781(4)
_cell_length_c 16.383(3)
_cell_measurement_reflns_used 9734
_cell_measurement_temperature 273(2)
_cell_measurement_theta_max 25.68
_cell_measurement_theta_min 2.40
_cell_volume 5717.5(18)
_computing_cell_refinement 'Bruker SMART'
_computing_data_collection 'Bruker SMART'
_computing_data_reduction 'Bruker SHELXTL'
_computing_molecular_graphics 'Bruker SHELXTL'
_computing_publication_material 'Bruker SHELXTL'
_computing_structure_refinement 'SHELXL-97 (Sheldrick, 1997)'
_computing_structure_solution 'SHELXS-97 (Sheldrick, 1990)'
_diffrn_ambient_temperature 273(2)
_diffrn_measured_fraction_theta_full 0.997
_diffrn_measured_fraction_theta_max 0.997
_diffrn_measurement_device_type 'CCD area detector'
_diffrn_measurement_method 'phi and omega scans'
_diffrn_radiation_monochromator graphite
_diffrn_radiation_source 'fine-focus sealed tube'
_diffrn_radiation_type MoK\a
_diffrn_radiation_wavelength 0.71073
_diffrn_reflns_av_R_equivalents 0.2402
_diffrn_reflns_av_sigmaI/netI 0.0856
_diffrn_reflns_limit_h_max 17
_diffrn_reflns_limit_h_min -17
_diffrn_reflns_limit_k_max 29
_diffrn_reflns_limit_k_min -29
_diffrn_reflns_limit_l_max 19
_diffrn_reflns_limit_l_min -19
_diffrn_reflns_number 91786
_diffrn_reflns_theta_full 25.01
_diffrn_reflns_theta_max 25.01
_diffrn_reflns_theta_min 2.40
_exptl_absorpt_coefficient_mu 0.904
_exptl_absorpt_correction_T_max 0.8480
_exptl_absorpt_correction_T_min 0.8410
_exptl_absorpt_correction_type multi-scan
_exptl_absorpt_process_details sadabs
_exptl_crystal_colour yellow
_exptl_crystal_density_diffrn 1.378
_exptl_crystal_density_method 'not measured'
_exptl_crystal_description Rodlike
_exptl_crystal_F_000 2444
_exptl_crystal_size_max 0.20
_exptl_crystal_size_mid 0.20
_exptl_crystal_size_min 0.19
_platon_squeeze_details
;
The uncoordinated N-donor ligands were highly disordered and could not be 
modeled properly, thus the SQUEEZE routine of PLATON was applied 
to remove the contributions to the scattering from the ligand 
molecules. The reported refinements are of the guest-free structures 
using the *.hkp files produced via the SQUEEZE routine.  
These ligand molecules (one quarter of 2-npy and one point two five
 water molecules) were directly included in the final 
molecular formula based on the elemental analysis and SQUEEZE analyses.
;
_refine_diff_density_max 1.736
_refine_diff_density_min -1.252
_refine_diff_density_rms 0.188
_refine_ls_abs_structure_details 'Flack H D (1983), Acta Cryst. A39, 876-881'
_refine_ls_abs_structure_Flack 0.59(2)
_refine_ls_extinction_method none
_refine_ls_goodness_of_fit_ref 1.164
_refine_ls_hydrogen_treatment constr
_refine_ls_matrix_type full
_refine_ls_number_parameters 685
_refine_ls_number_reflns 10055
_refine_ls_number_restraints 2
_refine_ls_restrained_S_all 1.164
_refine_ls_R_factor_all 0.1129
_refine_ls_R_factor_gt 0.1051
_refine_ls_shift/su_max 0.001
_refine_ls_shift/su_mean 0.000
_refine_ls_structure_factor_coef Fsqd
_refine_ls_weighting_details 'calc w=1/[\s^2^(Fo^2^)+(0.2000P)^2^+0.0000P] where P=(Fo^2^+2Fc^2^)/3'
_refine_ls_weighting_scheme calc
_refine_ls_wR_factor_gt 0.2715
_refine_ls_wR_factor_ref 0.2791
_reflns_number_gt 8759
_reflns_number_total 10055
_reflns_threshold_expression >2sigma(I)
_cod_data_source_file c5ce00594a2.cif
_cod_data_source_block 2
_cod_depositor_comments
;
The following automatic conversions were performed:

'_symmetry_cell_setting' value 'Monoclinic' changed to 'monoclinic'
according to
/usr/data/users/saulius/crontab/automatic-downloads/rss-feeds/RSC/lib/dictionaries/cif_core.dic
dictionary named 'cif_core.dic' version 2.4.2 from 2011-04-26.

Automatic conversion script
Id: cif_fix_values 3271 2015-04-21 07:52:19Z andrius 

 Adding full bibliography for 7220519--7220523.cif.
;
_cod_original_cell_volume 5717.8(17)
_cod_original_sg_symbol_H-M Cc
_cod_database_code 7220521

loop_
_symmetry_equiv_pos_as_xyz
'x, y, z'
'x, -y, z+1/2'
'x+1/2, y+1/2, z'
'x+1/2, -y+1/2, z+1/2'

loop_
_atom_site_label
_atom_site_type_symbol
_atom_site_fract_x
_atom_site_fract_y
_atom_site_fract_z
_atom_site_U_iso_or_equiv
_atom_site_adp_type
_atom_site_occupancy
_atom_site_symmetry_multiplicity
_atom_site_calc_flag
_atom_site_refinement_flags
Zn1 Zn 0.31722(6) 0.97555(4) 0.35909(6) 0.0319(3) Uani 1 1 d .
Zn2 Zn -0.04421(7) 0.50092(4) 0.56302(7) 0.0392(3) Uani 1 1 d .
N1 N 0.2290(5) 0.9551(3) 0.2398(4) 0.0318(15) Uani 1 1 d .
N2 N 0.0354(6) 0.4754(3) 0.6870(6) 0.0431(19) Uani 1 1 d .
O1 O 0.2605(5) 0.9323(3) 0.4290(4) 0.0434(15) Uani 1 1 d .
O2 O 0.3357(5) 0.9659(3) 0.5589(4) 0.0444(15) Uani 1 1 d .
O3 O -0.0668(4) 1.4358(2) 0.3619(4) 0.0343(13) Uani 1 1 d .
O4 O 0.0159(5) 1.4546(3) 0.4978(4) 0.0396(14) Uani 1 1 d .
O5 O 0.2062(5) 1.0526(3) 0.3650(5) 0.0507(18) Uani 1 1 d .
O6 O 0.3595(4) 1.0511(3) 0.3885(5) 0.0445(15) Uani 1 1 d .
O7 O 0.3061(4) 1.3044(3) 0.3996(5) 0.0490(17) Uani 1 1 d .
O8 O -0.0849(4) 0.5760(2) 0.5903(4) 0.0379(14) Uani 1 1 d .
O9 O 0.0492(5) 0.5732(3) 0.5666(4) 0.0429(15) Uani 1 1 d .
O10 O 0.0211(5) 0.8245(3) 0.6380(5) 0.0510(17) Uani 1 1 d .
C1 C 0.1362(7) 0.9564(5) 0.2278(6) 0.046(2) Uani 1 1 d .
H1 H 0.1153 0.9722 0.2697 0.055 Uiso 1 1 calc R
C2 C 0.0727(7) 0.9355(4) 0.1569(7) 0.048(2) Uani 1 1 d .
H2 H 0.0088 0.9366 0.1517 0.057 Uiso 1 1 calc R
C3 C 0.0987(6) 0.9120(4) 0.0898(6) 0.039(2) Uani 1 1 d .
C4 C 0.1941(7) 0.9138(4) 0.1018(5) 0.038(2) Uani 1 1 d .
H4 H 0.2166 0.8998 0.0597 0.046 Uiso 1 1 calc R
C5 C 0.2562(6) 0.9360(4) 0.1748(6) 0.0360(19) Uani 1 1 d .
H5 H 0.3200 0.9380 0.1799 0.043 Uiso 1 1 calc R
C6 C 0.0302(7) 0.8868(5) 0.0176(6) 0.048(2) Uani 1 1 d .
H6 H -0.0274 0.9045 -0.0076 0.058 Uiso 1 1 calc R
C7 C 0.0428(8) 0.8389(5) -0.0171(7) 0.053(3) Uani 1 1 d .
H7 H 0.1035 0.8242 0.0038 0.064 Uiso 1 1 calc R
C8 C -0.0278(9) 0.8078(5) -0.0833(8) 0.059(3) Uani 1 1 d .
C9 C -0.1006(9) 0.8313(5) -0.1470(8) 0.060(3) Uani 1 1 d .
H9 H -0.1029 0.8687 -0.1505 0.072 Uiso 1 1 calc R
C10 C -0.1726(10) 0.8013(6) -0.2080(8) 0.063(3) Uani 1 1 d .
C11 C -0.1644(10) 0.7422(5) -0.2007(9) 0.065(3) Uani 1 1 d .
C12 C -0.0871(10) 0.7185(5) -0.1351(11) 0.074(4) Uani 1 1 d .
H12 H -0.0847 0.6813 -0.1274 0.089 Uiso 1 1 calc R
C13 C -0.0210(10) 0.7481(6) -0.0867(9) 0.069(3) Uani 1 1 d .
H13 H 0.0343 0.7315 -0.0516 0.083 Uiso 1 1 calc R
C14 C -0.2351(11) 0.7139(6) -0.2609(10) 0.077(4) Uani 1 1 d .
H14 H -0.2334 0.6764 -0.2566 0.093 Uiso 1 1 calc R
C15 C -0.3085(15) 0.7365(8) -0.3271(14) 0.104(6) Uani 1 1 d .
H15 H -0.3528 0.7152 -0.3677 0.125 Uiso 1 1 calc R
C16 C -0.3134(13) 0.7937(8) -0.3305(10) 0.091(5) Uani 1 1 d .
H16 H -0.3621 0.8111 -0.3730 0.110 Uiso 1 1 calc R
C17 C -0.2450(12) 0.8224(7) -0.2701(10) 0.088(4) Uani 1 1 d .
H17 H -0.2498 0.8598 -0.2727 0.105 Uiso 1 1 calc R
C18 C -0.0033(6) 0.4621(4) 0.7470(6) 0.041(2) Uani 1 1 d .
H18 H -0.0687 0.4570 0.7288 0.050 Uiso 1 1 calc R
C19 C 0.0444(7) 0.4556(4) 0.8302(6) 0.042(2) Uani 1 1 d .
H19 H 0.0122 0.4453 0.8674 0.050 Uiso 1 1 calc R
C20 C 0.1430(7) 0.4641(4) 0.8636(7) 0.041(2) Uani 1 1 d .
C21 C 0.1854(7) 0.4785(4) 0.8009(6) 0.043(2) Uani 1 1 d .
H21 H 0.2505 0.4846 0.8177 0.051 Uiso 1 1 calc R
C22 C 0.1303(7) 0.4834(5) 0.7151(7) 0.046(2) Uani 1 1 d .
H22 H 0.1595 0.4926 0.6750 0.055 Uiso 1 1 calc R
C23 C 0.1931(7) 0.4648(4) 0.9558(6) 0.041(2) Uani 1 1 d .
H23 H 0.1680 0.4445 0.9908 0.049 Uiso 1 1 calc R
C24 C 0.2727(7) 0.4924(4) 0.9942(7) 0.041(2) Uani 1 1 d .
H24 H 0.2984 0.5108 0.9578 0.050 Uiso 1 1 calc R
C25 C 0.3230(7) 0.4970(4) 1.0848(7) 0.041(2) Uani 1 1 d .
C26 C 0.3889(7) 0.5403(5) 1.1172(7) 0.048(2) Uani 1 1 d .
H26 H 0.3985 0.5652 1.0784 0.057 Uiso 1 1 calc R
C27 C 0.4388(8) 0.5462(5) 1.2046(8) 0.053(3) Uani 1 1 d .
H27 H 0.4787 0.5756 1.2241 0.064 Uiso 1 1 calc R
C28 C 0.4290(7) 0.5077(4) 1.2637(7) 0.043(2) Uani 1 1 d .
C29 C 0.3658(7) 0.4635(4) 1.2326(7) 0.043(2) Uani 1 1 d .
C30 C 0.3141(7) 0.4589(4) 1.1463(6) 0.043(2) Uani 1 1 d .
H30 H 0.2722 0.4302 1.1277 0.052 Uiso 1 1 calc R
C31 C 0.3565(8) 0.4243(4) 1.2955(7) 0.047(2) Uani 1 1 d .
H31 H 0.3149 0.3954 1.2770 0.056 Uiso 1 1 calc R
C32 C 0.4075(7) 0.4293(5) 1.3803(7) 0.049(2) Uani 1 1 d .
H32 H 0.4006 0.4041 1.4199 0.059 Uiso 1 1 calc R
C33 C 0.4714(7) 0.4728(4) 1.4090(8) 0.049(3) Uani 1 1 d .
H33 H 0.5064 0.4755 1.4675 0.059 Uiso 1 1 calc R
C34 C 0.4829(8) 0.5099(5) 1.3544(8) 0.051(3) Uani 1 1 d .
H34 H 0.5263 0.5377 1.3755 0.061 Uiso 1 1 calc R
C35 C -0.0112(6) 0.5978(3) 0.5849(5) 0.0302(17) Uani 1 1 d .
C36 C -0.0007(6) 0.6579(4) 0.6023(5) 0.0327(18) Uani 1 1 d .
C37 C -0.0715(6) 0.6889(4) 0.6191(5) 0.0342(18) Uani 1 1 d .
H37 H -0.1256 0.6717 0.6224 0.041 Uiso 1 1 calc R
C38 C -0.0632(7) 0.7423(4) 0.6304(6) 0.041(2) Uani 1 1 d .
H38 H -0.1114 0.7617 0.6412 0.049 Uiso 1 1 calc R
C39 C 0.0180(7) 0.7694(4) 0.6261(6) 0.0379(19) Uani 1 1 d .
C40 C 0.0898(6) 0.7396(4) 0.6130(6) 0.040(2) Uani 1 1 d .
H40 H 0.1454 0.7566 0.6133 0.048 Uiso 1 1 calc R
C41 C 0.0801(6) 0.6849(4) 0.5996(6) 0.0360(18) Uani 1 1 d .
H41 H 0.1282 0.6656 0.5886 0.043 Uiso 1 1 calc R
C42 C 0.1339(8) 0.8762(4) 0.4873(6) 0.049(2) Uani 1 1 d .
H42 H 0.1305 0.8721 0.4299 0.059 Uiso 1 1 calc R
C43 C 0.0715(7) 0.8486(4) 0.5177(7) 0.044(2) Uani 1 1 d .
H43 H 0.0239 0.8273 0.4807 0.052 Uiso 1 1 calc R
C44 C 0.0809(6) 0.8532(4) 0.6037(6) 0.0382(19) Uani 1 1 d .
C45 C 0.1464(7) 0.8875(4) 0.6607(6) 0.039(2) Uani 1 1 d .
H45 H 0.1494 0.8910 0.7180 0.047 Uiso 1 1 calc R
C46 C 0.2069(7) 0.9162(4) 0.6281(7) 0.045(2) Uani 1 1 d .
H46 H 0.2511 0.9397 0.6642 0.054 Uiso 1 1 calc R
C47 C 0.0840(7) 1.3796(4) 0.3392(6) 0.041(2) Uani 1 1 d .
H47 H 0.0334 1.3886 0.2900 0.050 Uiso 1 1 calc R
C48 C 0.1557(7) 1.3479(4) 0.3313(6) 0.042(2) Uani 1 1 d .
H48 H 0.1541 1.3355 0.2772 0.050 Uiso 1 1 calc R
C49 C 0.2303(6) 1.3345(3) 0.4048(6) 0.0366(19) Uani 1 1 d .
C50 C 0.2337(6) 1.3540(4) 0.4845(6) 0.041(2) Uani 1 1 d .
H50 H 0.2848 1.3457 0.5338 0.049 Uiso 1 1 calc R
C51 C 0.1614(7) 1.3855(4) 0.4902(6) 0.0378(19) Uani 1 1 d .
H51 H 0.1634 1.3987 0.5440 0.045 Uiso 1 1 calc R
C52 C 0.2944(6) 1.2483(3) 0.3930(6) 0.0321(17) Uani 1 1 d .
C53 C 0.2115(7) 1.2216(4) 0.3854(7) 0.047(2) Uani 1 1 d .
H53 H 0.1569 1.2407 0.3828 0.056 Uiso 1 1 calc R
C54 C 0.2106(7) 1.1664(4) 0.3819(6) 0.044(2) Uani 1 1 d .
H54 H 0.1547 1.1481 0.3770 0.053 Uiso 1 1 calc R
C55 C 0.2900(6) 1.1370(4) 0.3854(5) 0.0329(17) Uani 1 1 d .
C56 C 0.3710(6) 1.1633(4) 0.3897(6) 0.0383(19) Uani 1 1 d .
H56 H 0.4242 1.1437 0.3900 0.046 Uiso 1 1 calc R
C57 C 0.3756(6) 1.2201(4) 0.3937(7) 0.045(2) Uani 1 1 d .
H57 H 0.4310 1.2383 0.3967 0.054 Uiso 1 1 calc R
C58 C 0.2838(6) 1.0765(4) 0.3787(5) 0.0347(18) Uani 1 1 d .
C59 C 0.2704(6) 0.9384(3) 0.5072(5) 0.0301(17) Uani 1 1 d .
C60 C 0.2027(6) 0.9103(4) 0.5422(6) 0.0364(18) Uani 1 1 d .
C61 C 0.0046(6) 1.4328(3) 0.4260(6) 0.0309(17) Uani 1 1 d .
C62 C 0.0853(6) 1.3985(3) 0.4182(5) 0.0306(17) Uani 1 1 d .

loop_
_atom_site_aniso_label
_atom_site_aniso_U_11
_atom_site_aniso_U_22
_atom_site_aniso_U_33
_atom_site_aniso_U_23
_atom_site_aniso_U_13
_atom_site_aniso_U_12
Zn1 0.0357(5) 0.0217(5) 0.0366(5) 0.0011(4) 0.0100(3) 0.0027(4)
Zn2 0.0389(5) 0.0288(6) 0.0560(6) -0.0170(4) 0.0241(4) -0.0077(4)
N1 0.035(4) 0.022(3) 0.037(4) 0.001(3) 0.011(3) 0.005(3)
N2 0.036(4) 0.036(5) 0.062(5) -0.009(4) 0.022(4) -0.005(3)
O1 0.047(4) 0.028(3) 0.052(4) 0.005(3) 0.012(3) -0.007(3)
O2 0.045(3) 0.040(4) 0.053(4) -0.016(3) 0.022(3) -0.017(3)
O3 0.034(3) 0.025(3) 0.041(3) -0.002(2) 0.009(3) 0.005(2)
O4 0.047(3) 0.034(3) 0.039(3) -0.013(3) 0.017(3) 0.004(3)
O5 0.038(4) 0.026(3) 0.094(5) -0.009(3) 0.029(4) -0.004(3)
O6 0.036(3) 0.028(3) 0.076(4) -0.019(3) 0.027(3) -0.002(3)
O7 0.037(3) 0.024(3) 0.092(5) -0.005(3) 0.031(3) 0.001(3)
O8 0.047(4) 0.018(3) 0.049(3) -0.001(3) 0.017(3) -0.010(3)
O9 0.064(4) 0.023(3) 0.057(4) -0.005(3) 0.040(3) -0.007(3)
O10 0.067(4) 0.026(3) 0.072(4) -0.001(3) 0.038(4) -0.004(3)
C1 0.040(5) 0.057(6) 0.042(5) -0.007(5) 0.017(4) 0.004(5)
C2 0.035(5) 0.048(6) 0.061(6) -0.013(5) 0.017(4) 0.003(4)
C3 0.045(5) 0.032(5) 0.042(5) 0.008(4) 0.018(4) -0.001(4)
C4 0.053(5) 0.034(5) 0.033(4) 0.009(4) 0.020(4) 0.010(4)
C5 0.036(4) 0.031(4) 0.039(4) 0.008(4) 0.010(4) 0.004(4)
C6 0.049(5) 0.047(6) 0.047(5) -0.001(4) 0.013(4) 0.012(4)
C7 0.055(6) 0.058(7) 0.047(5) 0.004(5) 0.016(5) 0.009(5)
C8 0.064(7) 0.050(6) 0.070(7) -0.006(5) 0.029(6) -0.007(5)
C9 0.068(7) 0.035(5) 0.073(7) 0.001(5) 0.019(6) 0.002(5)
C10 0.079(8) 0.056(7) 0.052(6) 0.003(5) 0.020(6) -0.012(6)
C11 0.077(8) 0.042(6) 0.091(8) -0.009(6) 0.047(7) -0.006(6)
C12 0.078(8) 0.029(5) 0.118(11) -0.023(7) 0.036(8) -0.002(6)
C13 0.076(8) 0.054(7) 0.084(8) 0.007(6) 0.036(7) 0.008(6)
C14 0.089(10) 0.060(8) 0.093(10) -0.027(7) 0.044(8) -0.012(7)
C15 0.114(14) 0.083(12) 0.128(15) -0.019(11) 0.057(13) -0.027(11)
C16 0.098(11) 0.098(13) 0.071(9) -0.008(8) 0.019(8) -0.030(10)
C17 0.100(10) 0.078(10) 0.073(8) -0.007(8) 0.011(8) -0.023(9)
C18 0.036(5) 0.033(5) 0.059(6) -0.004(4) 0.021(4) -0.012(4)
C19 0.050(5) 0.031(5) 0.054(6) -0.010(4) 0.030(4) -0.015(4)
C20 0.037(5) 0.038(5) 0.054(6) 0.003(4) 0.024(4) 0.000(4)
C21 0.034(5) 0.051(6) 0.049(5) -0.003(4) 0.022(4) -0.005(4)
C22 0.046(5) 0.056(6) 0.048(5) 0.002(5) 0.030(5) -0.005(5)
C23 0.041(5) 0.039(5) 0.050(5) 0.008(4) 0.025(4) 0.004(4)
C24 0.040(5) 0.037(5) 0.049(5) 0.002(4) 0.018(4) -0.004(4)
C25 0.043(5) 0.031(5) 0.054(6) 0.005(4) 0.022(5) -0.003(4)
C26 0.043(5) 0.049(6) 0.056(6) 0.004(5) 0.023(4) -0.006(4)
C27 0.050(6) 0.041(6) 0.075(7) -0.005(5) 0.030(5) -0.012(5)
C28 0.042(5) 0.031(5) 0.065(7) -0.009(4) 0.031(5) -0.006(4)
C29 0.041(5) 0.038(5) 0.058(6) -0.002(4) 0.029(4) 0.000(4)
C30 0.042(5) 0.041(5) 0.054(6) -0.006(4) 0.027(4) -0.004(4)
C31 0.058(6) 0.027(5) 0.062(6) -0.008(4) 0.029(5) -0.002(4)
C32 0.048(5) 0.048(6) 0.051(5) -0.003(5) 0.017(4) 0.003(5)
C33 0.036(5) 0.046(6) 0.064(7) -0.005(5) 0.015(5) 0.007(4)
C34 0.051(6) 0.040(5) 0.067(7) -0.014(5) 0.024(5) -0.006(5)
C35 0.032(4) 0.033(4) 0.031(4) -0.003(3) 0.017(3) -0.009(4)
C36 0.040(4) 0.027(4) 0.036(4) 0.005(3) 0.020(4) -0.005(3)
C37 0.042(4) 0.026(4) 0.044(4) 0.003(3) 0.026(4) -0.007(3)
C38 0.042(5) 0.034(5) 0.057(5) -0.007(4) 0.029(4) 0.002(4)
C39 0.050(5) 0.026(4) 0.044(5) 0.001(3) 0.023(4) -0.010(4)
C40 0.040(5) 0.026(5) 0.059(5) 0.001(4) 0.022(4) -0.001(4)
C41 0.033(4) 0.028(4) 0.050(5) 0.000(4) 0.019(4) -0.002(3)
C42 0.077(7) 0.026(4) 0.042(5) 0.004(4) 0.018(5) -0.021(5)
C43 0.044(5) 0.027(5) 0.055(5) 0.001(4) 0.009(4) -0.006(4)
C44 0.040(5) 0.024(4) 0.049(5) 0.004(4) 0.013(4) -0.003(4)
C45 0.047(5) 0.026(4) 0.047(5) -0.002(4) 0.018(4) -0.002(4)
C46 0.044(5) 0.023(4) 0.072(7) -0.005(4) 0.023(5) -0.010(4)
C47 0.042(5) 0.032(5) 0.050(5) -0.002(4) 0.015(4) 0.007(4)
C48 0.047(5) 0.034(5) 0.050(5) -0.015(4) 0.024(4) -0.004(4)
C49 0.036(4) 0.016(4) 0.058(5) -0.004(4) 0.016(4) 0.004(3)
C50 0.034(4) 0.031(4) 0.055(5) 0.009(4) 0.012(4) 0.009(4)
C51 0.052(5) 0.027(4) 0.035(4) 0.001(3) 0.014(4) 0.006(4)
C52 0.035(4) 0.011(3) 0.051(5) -0.008(3) 0.015(4) 0.001(3)
C53 0.041(5) 0.026(5) 0.078(7) -0.004(4) 0.026(5) 0.006(4)
C54 0.043(5) 0.028(5) 0.060(6) -0.008(4) 0.016(4) 0.001(4)
C55 0.032(4) 0.032(4) 0.034(4) -0.002(3) 0.009(3) 0.005(3)
C56 0.032(4) 0.028(4) 0.058(5) -0.002(4) 0.019(4) 0.007(3)
C57 0.034(4) 0.024(4) 0.086(7) -0.009(4) 0.033(5) -0.001(3)
C58 0.040(5) 0.023(4) 0.037(4) -0.005(3) 0.008(4) 0.003(4)
C59 0.037(4) 0.019(4) 0.031(4) -0.001(3) 0.008(3) 0.003(3)
C60 0.034(4) 0.028(4) 0.045(5) 0.000(4) 0.010(4) -0.005(3)
C61 0.035(4) 0.014(4) 0.047(5) -0.004(3) 0.018(4) 0.001(3)
C62 0.036(4) 0.021(4) 0.035(4) 0.003(3) 0.011(3) -0.001(3)

loop_
_atom_type_symbol
_atom_type_description
_atom_type_scat_dispersion_real
_atom_type_scat_dispersion_imag
_atom_type_scat_source
C C 0.0033 0.0016 'International Tables Vol C Tables 4.2.6.8 and 6.1.1.4'
H H 0.0000 0.0000 'International Tables Vol C Tables 4.2.6.8 and 6.1.1.4'
N N 0.0061 0.0033 'International Tables Vol C Tables 4.2.6.8 and 6.1.1.4'
Zn Zn 0.2839 1.4301 'International Tables Vol C Tables 4.2.6.8 and 6.1.1.4'
O O 0.0106 0.0060 'International Tables Vol C Tables 4.2.6.8 and 6.1.1.4'

loop_
_geom_angle_atom_site_label_1
_geom_angle_atom_site_label_2
_geom_angle_atom_site_label_3
_geom_angle
_geom_angle_site_symmetry_1
_geom_angle_site_symmetry_3
O1 Zn1 O3 105.1(3) . 3_545
O1 Zn1 O6 122.7(3) . .
O3 Zn1 O6 105.0(3) 3_545 .
O1 Zn1 N1 99.1(3) . .
O3 Zn1 N1 100.4(3) 3_545 .
O6 Zn1 N1 121.5(3) . .
O1 Zn1 C58 108.5(3) . .
O3 Zn1 C58 132.9(3) 3_545 .
O6 Zn1 C58 28.1(3) . .
N1 Zn1 C58 105.7(3) . .
O2 Zn2 O4 107.2(3) 3_445 1_545
O2 Zn2 O8 94.3(3) 3_445 .
O4 Zn2 O8 149.9(3) 1_545 .
O2 Zn2 N2 96.7(3) 3_445 .
O4 Zn2 N2 97.8(3) 1_545 .
O8 Zn2 N2 100.2(3) . .
O2 Zn2 O9 153.7(3) 3_445 .
O4 Zn2 O9 95.0(3) 1_545 .
O8 Zn2 O9 60.1(2) . .
N2 Zn2 O9 93.9(3) . .
O2 Zn2 C35 124.9(3) 3_445 .
O4 Zn2 C35 122.8(3) 1_545 .
O8 Zn2 C35 30.8(3) . .
N2 Zn2 C35 97.7(3) . .
O9 Zn2 C35 29.3(2) . .
C1 N1 C5 117.6(8) . .
C1 N1 Zn1 116.5(6) . .
C5 N1 Zn1 125.6(6) . .
C18 N2 C22 116.6(9) . .
C18 N2 Zn2 123.1(7) . .
C22 N2 Zn2 118.8(7) . .
C59 O1 Zn1 127.4(6) . .
C59 O2 Zn2 138.9(6) . 3
C61 O3 Zn1 123.8(5) . 3_455
C61 O4 Zn2 144.5(6) . 1_565
C58 O6 Zn1 104.1(5) . .
C49 O7 C52 117.1(7) . .
C35 O8 Zn2 92.6(5) . .
C35 O9 Zn2 84.3(5) . .
C39 O10 C44 116.3(7) . .
N1 C1 C2 121.5(9) . .
C1 C2 C3 122.6(9) . .
C4 C3 C2 114.6(9) . .
C4 C3 C6 123.9(9) . .
C2 C3 C6 121.4(9) . .
C5 C4 C3 120.7(8) . .
N1 C5 C4 122.7(8) . .
C7 C6 C3 124.7(10) . .
C6 C7 C8 127.4(10) . .
C9 C8 C7 122.7(12) . .
C9 C8 C13 116.4(11) . .
C7 C8 C13 120.8(12) . .
C8 C9 C10 123.0(12) . .
C17 C10 C9 125.0(13) . .
C17 C10 C11 118.7(13) . .
C9 C10 C11 116.2(12) . .
C14 C11 C12 124.8(13) . .
C14 C11 C10 115.2(14) . .
C12 C11 C10 119.9(12) . .
C13 C12 C11 120.1(13) . .
C12 C13 C8 123.2(13) . .
C11 C14 C15 125.3(16) . .
C14 C15 C16 117.0(17) . .
C17 C16 C15 118.5(19) . .
C10 C17 C16 125.3(18) . .
C19 C18 N2 124.8(9) . .
C18 C19 C20 121.3(9) . .
C19 C20 C21 114.6(9) . .
C19 C20 C23 121.3(8) . .
C21 C20 C23 123.6(9) . .
C22 C21 C20 120.1(9) . .
N2 C22 C21 122.5(9) . .
C24 C23 C20 124.7(9) . .
C23 C24 C25 127.6(9) . .
C30 C25 C24 123.0(9) . .
C30 C25 C26 116.8(10) . .
C24 C25 C26 120.2(9) . .
C27 C26 C25 121.9(10) . .
C26 C27 C28 120.0(10) . .
C27 C28 C29 119.1(11) . .
C27 C28 C34 122.5(10) . .
C29 C28 C34 118.4(11) . .
C30 C29 C28 120.7(10) . .
C30 C29 C31 121.4(9) . .
C28 C29 C31 117.9(10) . .
C29 C30 C25 121.5(10) . .
C32 C31 C29 120.9(10) . .
C31 C32 C33 120.0(10) . .
C34 C33 C32 121.8(11) . .
C33 C34 C28 120.9(11) . .
O9 C35 O8 123.0(8) . .
O9 C35 C36 120.3(7) . .
O8 C35 C36 116.7(7) . .
O9 C35 Zn2 66.4(5) . .
O8 C35 Zn2 56.6(4) . .
C36 C35 Zn2 173.2(6) . .
C41 C36 C37 117.3(8) . .
C41 C36 C35 120.3(8) . .
C37 C36 C35 122.4(7) . .
C38 C37 C36 121.8(8) . .
C37 C38 C39 120.4(8) . .
C40 C39 O10 124.2(8) . .
C40 C39 C38 118.7(8) . .
O10 C39 C38 117.0(8) . .
C41 C40 C39 120.5(8) . .
C40 C41 C36 121.1(8) . .
C43 C42 C60 120.6(9) . .
C44 C43 C42 118.7(9) . .
C43 C44 C45 123.1(9) . .
C43 C44 O10 120.7(8) . .
C45 C44 O10 116.2(8) . .
C46 C45 C44 117.2(9) . .
C45 C46 C60 121.1(9) . .
C48 C47 C62 121.3(9) . .
C47 C48 C49 119.0(8) . .
C50 C49 C48 120.5(8) . .
C50 C49 O7 118.3(8) . .
C48 C49 O7 121.1(8) . .
C51 C50 C49 119.1(8) . .
C50 C51 C62 121.5(8) . .
C53 C52 C57 121.1(8) . .
C53 C52 O7 124.8(7) . .
C57 C52 O7 114.1(7) . .
C54 C53 C52 118.7(8) . .
C53 C54 C55 122.1(9) . .
C56 C55 C54 119.3(9) . .
C56 C55 C58 121.1(8) . .
C54 C55 C58 119.5(8) . .
C55 C56 C57 120.8(8) . .
C52 C57 C56 118.0(8) . .
O5 C58 O6 121.5(8) . .
O5 C58 C55 121.1(8) . .
O6 C58 C55 117.4(8) . .
O5 C58 Zn1 74.0(5) . .
O6 C58 Zn1 47.9(4) . .
C55 C58 Zn1 164.1(7) . .
O1 C59 O2 123.8(8) . .
O1 C59 C60 118.3(8) . .
O2 C59 C60 117.8(7) . .
C46 C60 C42 119.1(8) . .
C46 C60 C59 122.1(8) . .
C42 C60 C59 118.8(8) . .
O3 C61 O4 125.8(8) . .
O3 C61 C62 116.9(7) . .
O4 C61 C62 117.3(7) . .
C47 C62 C51 118.7(8) . .
C47 C62 C61 120.6(8) . .
C51 C62 C61 120.8(7) . .

loop_
_geom_bond_atom_site_label_1
_geom_bond_atom_site_label_2
_geom_bond_distance
_geom_bond_site_symmetry_2
Zn1 O1 1.955(7) .
Zn1 O3 1.980(6) 3_545
Zn1 O6 1.982(6) .
Zn1 N1 2.025(7) .
Zn1 C58 2.593(9) .
Zn2 O2 1.973(6) 3_445
Zn2 O4 1.976(6) 1_545
Zn2 O8 2.052(6) .
Zn2 N2 2.082(10) .
Zn2 O9 2.259(6) .
Zn2 C35 2.454(9) .
N1 C1 1.334(12) .
N1 C5 1.345(12) .
N2 C18 1.336(13) .
N2 C22 1.351(14) .
O1 C59 1.249(11) .
O2 C59 1.258(11) .
O2 Zn2 1.973(6) 3
O3 C61 1.225(11) .
O3 Zn1 1.980(6) 3_455
O4 C61 1.254(11) .
O4 Zn2 1.976(6) 1_565
O5 C58 1.254(12) .
O6 C58 1.257(11) .
O7 C49 1.382(10) .
O7 C52 1.401(10) .
O8 C35 1.257(10) .
O9 C35 1.207(11) .
O10 C39 1.379(12) .
O10 C44 1.397(11) .
C1 C2 1.334(15) .
C2 C3 1.409(14) .
C3 C4 1.372(13) .
C3 C6 1.425(15) .
C4 C5 1.361(14) .
C6 C7 1.357(17) .
C7 C8 1.456(17) .
C8 C9 1.362(18) .
C8 C13 1.485(19) .
C9 C10 1.411(18) .
C10 C17 1.32(2) .
C10 C11 1.473(19) .
C11 C14 1.37(2) .
C11 C12 1.42(2) .
C12 C13 1.27(2) .
C14 C15 1.38(3) .
C15 C16 1.42(3) .
C16 C17 1.36(2) .
C18 C19 1.321(15) .
C19 C20 1.406(14) .
C20 C21 1.420(14) .
C20 C23 1.446(15) .
C21 C22 1.378(15) .
C23 C24 1.333(15) .
C24 C25 1.428(16) .
C25 C30 1.418(15) .
C25 C26 1.434(15) .
C26 C27 1.385(16) .
C27 C28 1.400(17) .
C28 C29 1.424(15) .
C28 C34 1.437(16) .
C29 C30 1.372(15) .
C29 C31 1.455(14) .
C31 C32 1.350(15) .
C32 C33 1.411(16) .
C33 C34 1.333(18) .
C35 C36 1.513(12) .
C36 C41 1.394(12) .
C36 C37 1.407(13) .
C37 C38 1.337(14) .
C38 C39 1.408(13) .
C39 C40 1.377(14) .
C40 C41 1.371(13) .
C42 C43 1.376(14) .
C42 C60 1.401(13) .
C43 C44 1.373(14) .
C44 C45 1.394(13) .
C45 C46 1.389(14) .
C46 C60 1.396(15) .
C47 C48 1.369(13) .
C47 C62 1.370(13) .
C48 C49 1.381(14) .
C49 C50 1.378(14) .
C50 C51 1.363(13) .
C51 C62 1.375(12) .
C52 C53 1.372(13) .
C52 C57 1.395(12) .
C53 C54 1.370(15) .
C54 C55 1.376(13) .
C55 C56 1.356(13) .
C55 C58 1.503(12) .
C56 C57 1.409(13) .
C59 C60 1.490(12) .
C61 C62 1.515(11) .

loop_
_platon_squeeze_void_nr
_platon_squeeze_void_average_x
_platon_squeeze_void_average_y
_platon_squeeze_void_average_z
_platon_squeeze_void_volume
_platon_squeeze_void_count_electrons
_platon_squeeze_void_content
1 -0.065 0.750 0.177 519 87 ' '
2 -0.065 0.250 0.677 519 87 ' '
